data_1520330
loop_
_publ_author_name
'Platt, Andrew'
'Horton, Peter N.'
'Hursthouse, Michael B.'

_publ_section_title
;
 C80H84Br3LaO8P4
;
_journal_name_full 'Crystal Structure Report Archive'
_journal_page_first 1236
_journal_year 2009
_chemical_formula_sum 'C80 H84 Br3 La O8 P4'
_chemical_formula_weight 1675.99
_space_group_IT_number 14
_symmetry_cell_setting monoclinic
_symmetry_space_group_name_Hall '-P 2ybc'
_symmetry_space_group_name_H-M 'P 1 21/c 1'
_atom_sites_solution_hydrogens geom
_atom_sites_solution_primary direct
_atom_sites_solution_secondary difmap
_cell_angle_alpha 90.00
_cell_angle_beta 97.6680(10)
_cell_angle_gamma 90.00
_cell_formula_units_Z 4
_cell_length_a 14.6651(5)
_cell_length_b 17.6331(7)
_cell_length_c 30.0183(11)
_cell_measurement_reflns_used 14307
_cell_measurement_temperature 120(2)
_cell_measurement_theta_max 27.485
_cell_measurement_theta_min 2.910
_cell_volume 7693.1(5)
_computing_cell_refinement 'DENZO (Otwinowski & Minor, 1997) & COLLECT (Hooft, R.W.W., 1998)'
_computing_data_collection 'COLLECT (Hooft, R.W.W., 1998)'
_computing_data_reduction 'DENZO (Otwinowski & Minor, 1997) & COLLECT (Hooft, R.W.W., 1998)'
_computing_molecular_graphics 'ORTEP3 for Windows (Farrugia, 1997)'
_computing_publication_material 'WinGX (Farrugia, 1999)'
_computing_structure_refinement 'SHELXL-97 (Sheldrick, 2008)'
_computing_structure_solution 'SHELXS-97 (Sheldrick, 2008)'
_diffrn_ambient_temperature 120(2)
_diffrn_detector_area_resol_mean 9.091
_diffrn_measured_fraction_theta_full 0.964
_diffrn_measured_fraction_theta_max 0.964
_diffrn_measurement_device_type 'Bruker-Nonius Roper CCD camera on \k-goniostat'
_diffrn_measurement_method '\f & \w scans'
_diffrn_radiation_monochromator graphite
_diffrn_radiation_source 'Bruker-Nonius FR591 rotating anode'
_diffrn_radiation_type MoK\a
_diffrn_radiation_wavelength 0.71073
_diffrn_reflns_av_R_equivalents 0.0721
_diffrn_reflns_av_sigmaI/netI 0.0698
_diffrn_reflns_limit_h_max 18
_diffrn_reflns_limit_h_min -19
_diffrn_reflns_limit_k_max 21
_diffrn_reflns_limit_k_min -22
_diffrn_reflns_limit_l_max 38
_diffrn_reflns_limit_l_min -38
_diffrn_reflns_number 72527
_diffrn_reflns_theta_full 27.48
_diffrn_reflns_theta_max 27.48
_diffrn_reflns_theta_min 2.94
_exptl_absorpt_coefficient_mu 2.250
_exptl_absorpt_correction_T_max 0.8232
_exptl_absorpt_correction_T_min 0.4446
_exptl_absorpt_correction_type multi-scan
_exptl_absorpt_process_details 'SADABS 2007/2 (Sheldrick, G.M., 2007)'
_exptl_crystal_colour Colourless
_exptl_crystal_density_diffrn 1.447
_exptl_crystal_density_method 'not measured'
_exptl_crystal_description Slab
_exptl_crystal_F_000 3400
_exptl_crystal_size_max 0.43
_exptl_crystal_size_mid 0.26
_exptl_crystal_size_min 0.09
_refine_diff_density_max 2.325
_refine_diff_density_min -0.971
_refine_diff_density_rms 0.139
_refine_ls_extinction_method none
_refine_ls_goodness_of_fit_ref 1.053
_refine_ls_hydrogen_treatment constr
_refine_ls_matrix_type full
_refine_ls_number_parameters 871
_refine_ls_number_reflns 16989
_refine_ls_number_restraints 179
_refine_ls_restrained_S_all 1.081
_refine_ls_R_factor_all 0.1035
_refine_ls_R_factor_gt 0.0670
_refine_ls_shift/su_max 0.006
_refine_ls_shift/su_mean 0.000
_refine_ls_structure_factor_coef Fsqd
_refine_ls_weighting_details 'calc w=1/[\s^2^(Fo^2^)+(0.0379P)^2^+57.5473P] where P=(Fo^2^+2Fc^2^)/3'
_refine_ls_weighting_scheme calc
_refine_ls_wR_factor_gt 0.1397
_refine_ls_wR_factor_ref 0.1574
_reflns_number_gt 12156
_reflns_number_total 16989
_reflns_threshold_expression >2sigma(I)
_cod_data_source_file eCrystal-1236.cif
_cod_data_source_block 2009src1084
_cod_depositor_comments
;
Citation :
Platt, Andrew and Horton, Peter N. and Hursthouse, Michael B. (2009) 
University of Southampton, Crystal Structure Report Archive. 
(doi:10.5258/ecrystals/1236)

More at:
http://ecrystals.chem.soton.ac.uk/1236/
;
_cod_original_sg_symbol_H-M P2(1)/c
_cod_database_code 1520330

loop_
_symmetry_equiv_pos_as_xyz
'x, y, z'
'-x, y+1/2, -z+1/2'
'-x, -y, -z'
'x, -y-1/2, z-1/2'

loop_
_atom_site_label
_atom_site_type_symbol
_atom_site_fract_x
_atom_site_fract_y
_atom_site_fract_z
_atom_site_U_iso_or_equiv
_atom_site_adp_type
_atom_site_occupancy
_atom_site_symmetry_multiplicity
_atom_site_calc_flag
_atom_site_refinement_flags
_atom_site_disorder_assembly
_atom_site_disorder_group
Br1 Br 0.97085(5) 0.08361(4) 0.38589(2) 0.03093(16) Uani 1 1 d . . .
Br2 Br 1.04953(6) 0.40769(4) 0.37434(2) 0.03911(18) Uani 1 1 d . . .
La1 La 1.01385(2) 0.244524(19) 0.376514(10) 0.01911(9) Uani 1 1 d . . .
C1 C 1.0956(4) 0.3067(4) 0.5290(2) 0.0257(13) Uani 1 1 d . . .
C2 C 1.0471(5) 0.3685(4) 0.5090(2) 0.0373(16) Uani 1 1 d . . .
H2 H 1.0508 0.3809 0.4785 0.045 Uiso 1 1 calc R . .
C3 C 0.9931(5) 0.4119(4) 0.5341(2) 0.0408(18) Uani 1 1 d . . .
H3 H 0.9597 0.4538 0.5204 0.049 Uiso 1 1 calc R . .
C4 C 0.9873(6) 0.3951(5) 0.5786(3) 0.0446(19) Uani 1 1 d . . .
H4 H 0.9501 0.4249 0.5954 0.053 Uiso 1 1 calc R . .
C5 C 1.0363(6) 0.3345(4) 0.5981(2) 0.050(2) Uani 1 1 d . . .
H5 H 1.0333 0.3228 0.6288 0.060 Uiso 1 1 calc R . .
C6 C 1.0903(6) 0.2898(4) 0.5735(2) 0.0429(19) Uani 1 1 d . . .
H6 H 1.1234 0.2478 0.5873 0.052 Uiso 1 1 calc R . .
C7 C 1.1784(5) 0.1574(4) 0.5210(2) 0.0277(14) Uani 1 1 d . . .
C8 C 1.1173(5) 0.0996(4) 0.5076(2) 0.0318(15) Uani 1 1 d . . .
H8 H 1.0676 0.1082 0.4844 0.038 Uiso 1 1 calc R . .
C9 C 1.1286(5) 0.0292(4) 0.5277(3) 0.0402(18) Uani 1 1 d . . .
H9 H 1.0871 -0.0107 0.5180 0.048 Uiso 1 1 calc R . .
C10 C 1.1996(5) 0.0164(4) 0.5619(2) 0.0376(17) Uani 1 1 d . . .
H10 H 1.2069 -0.0321 0.5758 0.045 Uiso 1 1 calc R . .
C11 C 1.2588(6) 0.0733(4) 0.5756(3) 0.057(2) Uani 1 1 d . . .
H11 H 1.3069 0.0645 0.5996 0.068 Uiso 1 1 calc R . .
C12 C 1.2505(6) 0.1447(4) 0.5552(3) 0.051(2) Uani 1 1 d . . .
H12 H 1.2934 0.1838 0.5645 0.061 Uiso 1 1 calc R . .
C13 C 1.2686(4) 0.2915(4) 0.4905(2) 0.0305(15) Uani 1 1 d . . .
C14 C 1.3221(5) 0.3226(4) 0.5284(3) 0.0400(17) Uani 1 1 d . . .
H14 H 1.2988 0.3252 0.5564 0.048 Uiso 1 1 calc R . .
C15 C 1.4092(5) 0.3495(4) 0.5243(3) 0.051(2) Uani 1 1 d . . .
H15 H 1.4457 0.3702 0.5500 0.061 Uiso 1 1 calc R . .
C16 C 1.4449(6) 0.3470(5) 0.4834(4) 0.061(3) Uani 1 1 d . . .
H16 H 1.5049 0.3656 0.4810 0.074 Uiso 1 1 calc R . .
C17 C 1.3903(6) 0.3166(5) 0.4465(4) 0.062(3) Uani 1 1 d . . .
H17 H 1.4135 0.3146 0.4184 0.075 Uiso 1 1 calc R . .
C18 C 1.3038(6) 0.2892(4) 0.4492(3) 0.0461(19) Uani 1 1 d . . .
H18 H 1.2678 0.2689 0.4234 0.055 Uiso 1 1 calc R . .
O1 O 1.1058(3) 0.2396(2) 0.44801(13) 0.0300(10) Uani 1 1 d . . .
P1 P 1.15878(11) 0.24869(9) 0.49443(5) 0.0246(3) Uani 1 1 d . . .
C19 C 1.2618(5) 0.0830(4) 0.3618(2) 0.0339(15) Uani 1 1 d . . .
C20 C 1.2438(6) 0.0825(5) 0.4060(3) 0.055(2) Uani 1 1 d . . .
H20 H 1.2134 0.1241 0.4177 0.067 Uiso 1 1 calc R . .
C21 C 1.2707(8) 0.0206(6) 0.4326(3) 0.079(3) Uani 1 1 d . . .
H21 H 1.2578 0.0197 0.4628 0.095 Uiso 1 1 calc R . .
C22 C 1.3159(7) -0.0396(5) 0.4165(3) 0.072(3) Uani 1 1 d . . .
H22 H 1.3336 -0.0818 0.4354 0.086 Uiso 1 1 calc R . .
C23 C 1.3356(6) -0.0386(5) 0.3725(3) 0.056(2) Uani 1 1 d . . .
H23 H 1.3686 -0.0793 0.3615 0.067 Uiso 1 1 calc R . .
C24 C 1.3069(5) 0.0221(4) 0.3447(3) 0.0442(19) Uani 1 1 d . . .
H24 H 1.3179 0.0222 0.3142 0.053 Uiso 1 1 calc R . .
C25 C 1.3167(4) 0.2272(4) 0.3234(2) 0.0297(14) Uani 1 1 d . . .
C26 C 1.2974(6) 0.3045(5) 0.3241(4) 0.078(4) Uani 1 1 d . . .
H26 H 1.2363 0.3216 0.3252 0.093 Uiso 1 1 calc R . .
C27 C 1.3684(7) 0.3565(6) 0.3231(6) 0.112(6) Uani 1 1 d . . .
H27 H 1.3558 0.4092 0.3241 0.134 Uiso 1 1 calc R . .
C28 C 1.4573(6) 0.3321(6) 0.3208(3) 0.063(3) Uani 1 1 d . . .
H28 H 1.5052 0.3680 0.3196 0.076 Uiso 1 1 calc R . .
C29 C 1.4758(5) 0.2560(5) 0.3203(3) 0.047(2) Uani 1 1 d . . .
H29 H 1.5367 0.2389 0.3186 0.057 Uiso 1 1 calc R . .
C30 C 1.4061(5) 0.2043(5) 0.3224(3) 0.0412(18) Uani 1 1 d . . .
H30 H 1.4200 0.1517 0.3232 0.049 Uiso 1 1 calc R . .
C31 C 1.1862(5) 0.1226(4) 0.2715(2) 0.0319(15) Uani 1 1 d . . .
C32 C 1.2306(5) 0.1382(4) 0.2344(2) 0.0374(17) Uani 1 1 d . . .
H32 H 1.2821 0.1714 0.2372 0.045 Uiso 1 1 calc R . .
C33 C 1.1987(6) 0.1047(5) 0.1930(2) 0.048(2) Uani 1 1 d . . .
H33 H 1.2281 0.1154 0.1673 0.057 Uiso 1 1 calc R . .
C34 C 1.1248(5) 0.0562(5) 0.1896(2) 0.0440(19) Uani 1 1 d . . .
H34 H 1.1047 0.0323 0.1617 0.053 Uiso 1 1 calc R . .
C35 C 1.0791(5) 0.0416(4) 0.2261(2) 0.0398(17) Uani 1 1 d . . .
H35 H 1.0268 0.0092 0.2229 0.048 Uiso 1 1 calc R . .
C36 C 1.1098(5) 0.0743(4) 0.2673(2) 0.0371(16) Uani 1 1 d . . .
H36 H 1.0792 0.0640 0.2926 0.044 Uiso 1 1 calc R . .
O2 O 1.1461(3) 0.2043(3) 0.34464(14) 0.0284(10) Uani 1 1 d . . .
P2 P 1.22279(12) 0.16208(10) 0.32636(5) 0.0265(4) Uani 1 1 d . . .
C37 C 0.7769(4) 0.3080(4) 0.2555(2) 0.0309(15) Uani 1 1 d . . .
C38 C 0.6996(5) 0.2950(5) 0.2237(2) 0.048(2) Uani 1 1 d . . .
H38 H 0.6994 0.2552 0.2023 0.058 Uiso 1 1 calc R . .
C39 C 0.6227(6) 0.3417(7) 0.2240(3) 0.066(3) Uani 1 1 d . . .
H39 H 0.5700 0.3334 0.2025 0.079 Uiso 1 1 calc R . .
C40 C 0.6214(6) 0.3997(6) 0.2548(4) 0.066(3) Uani 1 1 d . . .
H40 H 0.5686 0.4312 0.2541 0.079 Uiso 1 1 calc R . .
C41 C 0.6975(6) 0.4118(5) 0.2868(4) 0.062(3) Uani 1 1 d . . .
H41 H 0.6967 0.4509 0.3085 0.074 Uiso 1 1 calc R . .
C42 C 0.7749(5) 0.3663(4) 0.2869(3) 0.0450(19) Uani 1 1 d . . .
H42 H 0.8272 0.3750 0.3086 0.054 Uiso 1 1 calc R . .
C43 C 0.9490(4) 0.3045(4) 0.2187(2) 0.0283(14) Uani 1 1 d . . .
C44 C 0.9172(5) 0.3704(4) 0.1956(2) 0.0356(16) Uani 1 1 d . . .
H44 H 0.8584 0.3905 0.1990 0.043 Uiso 1 1 calc R . .
C45 C 0.9728(6) 0.4064(4) 0.1674(2) 0.0417(18) Uani 1 1 d . . .
H45 H 0.9512 0.4509 0.1515 0.050 Uiso 1 1 calc R . .
C46 C 1.0577(6) 0.3780(4) 0.1627(2) 0.046(2) Uani 1 1 d . . .
H46 H 1.0948 0.4029 0.1436 0.055 Uiso 1 1 calc R . .
C47 C 1.0899(5) 0.3131(5) 0.1856(3) 0.0464(19) Uani 1 1 d . . .
H47 H 1.1491 0.2938 0.1823 0.056 Uiso 1 1 calc R . .
C48 C 1.0358(5) 0.2761(4) 0.2134(2) 0.0375(16) Uani 1 1 d . . .
H48 H 1.0579 0.2314 0.2289 0.045 Uiso 1 1 calc R . .
C49 C 0.8566(5) 0.1636(4) 0.2324(2) 0.0310(15) Uani 1 1 d . . .
C50 C 0.8534(5) 0.1021(4) 0.2614(2) 0.0320(15) Uani 1 1 d . . .
H50 H 0.8647 0.1099 0.2929 0.038 Uiso 1 1 calc R . .
C51 C 0.8340(5) 0.0301(4) 0.2449(3) 0.047(2) Uani 1 1 d . . .
H51 H 0.8332 -0.0113 0.2651 0.056 Uiso 1 1 calc R . .
C52 C 0.8156(5) 0.0178(5) 0.1989(3) 0.048(2) Uani 1 1 d . . .
H52 H 0.8010 -0.0317 0.1876 0.058 Uiso 1 1 calc R . .
C53 C 0.8186(6) 0.0784(5) 0.1693(3) 0.056(2) Uani 1 1 d . . .
H53 H 0.8062 0.0703 0.1377 0.068 Uiso 1 1 calc R . .
C54 C 0.8398(5) 0.1506(5) 0.1860(2) 0.046(2) Uani 1 1 d . . .
H54 H 0.8428 0.1917 0.1657 0.055 Uiso 1 1 calc R . .
O3 O 0.9316(3) 0.2495(2) 0.30280(13) 0.0303(10) Uani 1 1 d . . .
P3 P 0.88186(11) 0.25586(10) 0.25545(5) 0.0258(3) Uani 1 1 d . . .
C55 C 0.8038(5) 0.2449(4) 0.4865(2) 0.0301(14) Uani 1 1 d . . .
C56 C 0.7525(6) 0.2786(5) 0.5173(3) 0.051(2) Uani 1 1 d . . .
H56 H 0.7075 0.3161 0.5079 0.061 Uiso 1 1 calc R . .
C57 C 0.7687(7) 0.2560(5) 0.5621(3) 0.072(3) Uani 1 1 d . . .
H57 H 0.7352 0.2792 0.5834 0.087 Uiso 1 1 calc R . .
C58 C 0.8318(8) 0.2013(5) 0.5760(3) 0.067(3) Uani 1 1 d . . .
H58 H 0.8404 0.1856 0.6066 0.081 Uiso 1 1 calc R . .
C59 C 0.8828(7) 0.1690(5) 0.5460(3) 0.059(2) Uani 1 1 d . . .
H59 H 0.9277 0.1318 0.5560 0.071 Uiso 1 1 calc R . .
C60 C 0.8692(5) 0.1902(4) 0.5014(2) 0.0423(18) Uani 1 1 d . . .
H60 H 0.9046 0.1674 0.4807 0.051 Uiso 1 1 calc R . .
C61 C 0.7089(4) 0.1963(4) 0.4014(2) 0.0302(15) Uani 1 1 d . . .
C62 C 0.7220(5) 0.1699(4) 0.3582(3) 0.0422(18) Uani 1 1 d . . .
H62 H 0.7688 0.1913 0.3431 0.051 Uiso 1 1 calc R . .
C63 C 0.6661(6) 0.1124(5) 0.3380(3) 0.064(3) Uani 1 1 d . . .
H63 H 0.6748 0.0947 0.3090 0.077 Uiso 1 1 calc R . .
C64 C 0.5985(6) 0.0810(5) 0.3597(4) 0.066(3) Uani 1 1 d . . .
H64 H 0.5606 0.0418 0.3456 0.079 Uiso 1 1 calc R . .
C65 C 0.5855(7) 0.1064(6) 0.4018(4) 0.071(3) Uani 1 1 d . . .
H65 H 0.5382 0.0847 0.4166 0.085 Uiso 1 1 calc R . .
C66 C 0.6407(5) 0.1633(5) 0.4230(3) 0.048(2) Uani 1 1 d . . .
H66 H 0.6318 0.1797 0.4523 0.058 Uiso 1 1 calc R . .
C67 C 0.7352(4) 0.3601(4) 0.4195(2) 0.0277(14) Uani 1 1 d . . .
C68 C 0.6401(5) 0.3704(4) 0.4124(3) 0.0434(19) Uani 1 1 d . . .
H68 H 0.5998 0.3283 0.4130 0.052 Uiso 1 1 calc R . .
C69 C 0.6048(6) 0.4435(5) 0.4043(3) 0.061(3) Uani 1 1 d . . .
H69 H 0.5402 0.4515 0.3994 0.074 Uiso 1 1 calc R . .
C70 C 0.6653(6) 0.5046(5) 0.4036(3) 0.052(2) Uani 1 1 d . . .
H70 H 0.6414 0.5542 0.3976 0.063 Uiso 1 1 calc R . .
C71 C 0.7577(5) 0.4942(4) 0.4115(3) 0.0403(17) Uani 1 1 d . . .
H71 H 0.7979 0.5365 0.4117 0.048 Uiso 1 1 calc R . .
C72 C 0.7941(5) 0.4210(4) 0.4194(2) 0.0312(15) Uani 1 1 d . . .
H72 H 0.8588 0.4134 0.4245 0.037 Uiso 1 1 calc R . .
O4 O 0.8755(3) 0.2658(2) 0.40804(14) 0.0281(10) Uani 1 1 d . . .
P4 P 0.78633(11) 0.26705(9) 0.42767(5) 0.0248(3) Uani 1 1 d . . .
C101 C 0.2821(18) 0.5113(19) 0.4623(9) 0.051(3) Uiso 0.534(16) 1 d PDU A 1
H10A H 0.2793 0.4563 0.4670 0.077 Uiso 0.534(16) 1 calc PR A 1
H10B H 0.2208 0.5300 0.4503 0.077 Uiso 0.534(16) 1 calc PR A 1
H10C H 0.3028 0.5363 0.4910 0.077 Uiso 0.534(16) 1 calc PR A 1
C102 C 0.3502(13) 0.5288(11) 0.4287(6) 0.061(4) Uiso 0.534(16) 1 d PDU A 1
H10D H 0.4104 0.5033 0.4365 0.074 Uiso 0.534(16) 1 calc PR A 1
H10E H 0.3246 0.5177 0.3972 0.074 Uiso 0.534(16) 1 calc PR A 1
O101 O 0.3533(18) 0.6048(12) 0.4382(7) 0.199(12) Uiso 0.534(16) 1 d PDU A 1
H101 H 0.3881 0.6266 0.4222 0.298 Uiso 0.534(16) 1 calc PR A 1
C111 C 0.2776(19) 0.510(2) 0.4560(10) 0.051(3) Uiso 0.466(16) 1 d PDU A 2
H11A H 0.2692 0.5227 0.4870 0.077 Uiso 0.466(16) 1 calc PR A 2
H11B H 0.2721 0.4552 0.4516 0.077 Uiso 0.466(16) 1 calc PR A 2
H11C H 0.2303 0.5358 0.4352 0.077 Uiso 0.466(16) 1 calc PR A 2
C112 C 0.3729(13) 0.5362(13) 0.4470(6) 0.061(4) Uiso 0.466(16) 1 d PDU A 2
H11D H 0.3807 0.5917 0.4512 0.074 Uiso 0.466(16) 1 calc PR A 2
H11E H 0.4224 0.5095 0.4665 0.074 Uiso 0.466(16) 1 calc PR A 2
O111 O 0.3709(8) 0.5159(7) 0.4029(4) 0.055(4) Uiso 0.466(16) 1 d PDU A 2
H111 H 0.4183 0.5324 0.3932 0.082 Uiso 0.466(16) 1 calc PR A 2
C201 C 0.4293(12) 0.0640(7) 0.5160(7) 0.201(11) Uiso 0.306(13) 1 d PDU B 1
H20A H 0.4030 0.0151 0.5232 0.302 Uiso 0.306(13) 1 calc PR B 1
H20B H 0.4768 0.0556 0.4964 0.302 Uiso 0.306(13) 1 calc PR B 1
H20C H 0.3807 0.0963 0.5005 0.302 Uiso 0.306(13) 1 calc PR B 1
C202 C 0.4724(9) 0.1031(16) 0.5597(8) 0.112(6) Uiso 0.306(13) 1 d PDU B 1
H20D H 0.4277 0.1108 0.5813 0.135 Uiso 0.306(13) 1 calc PR B 1
H20E H 0.5277 0.0764 0.5744 0.135 Uiso 0.306(13) 1 calc PR B 1
O201 O 0.493(3) 0.1680(13) 0.5394(12) 0.156(14) Uiso 0.306(13) 1 d PDU B 1
H201 H 0.5304 0.1588 0.5212 0.234 Uiso 0.306(13) 1 calc PR B 1
C211 C 0.474(2) 0.0595(11) 0.5092(11) 0.201(11) Uiso 0.694(13) 1 d PDU B -2
H21A H 0.4175 0.0315 0.4988 0.302 Uiso 0.694(13) 1 calc PR B -2
H21B H 0.4865 0.0569 0.5421 0.302 Uiso 0.694(13) 1 calc PR B -2
H21C H 0.5255 0.0372 0.4961 0.302 Uiso 0.694(13) 1 calc PR B -2
C212 C 0.4621(12) 0.1427(10) 0.4946(7) 0.112(6) Uiso 0.694(13) 1 d PDU B -2
H21D H 0.4484 0.1468 0.4614 0.135 Uiso 0.694(13) 1 calc PR B -2
H21E H 0.4118 0.1670 0.5083 0.135 Uiso 0.694(13) 1 calc PR B -2
O211 O 0.5457(8) 0.1755(6) 0.5099(4) 0.086(4) Uiso 0.694(13) 1 d PDU B -2
H211 H 0.5557 0.1720 0.5380 0.129 Uiso 0.694(13) 1 calc PR B -2
C301 C 0.5270(8) 0.1195(7) 0.1505(4) 0.075(4) Uiso 0.871(12) 1 d PDU C 1
H30A H 0.5777 0.1185 0.1322 0.112 Uiso 0.871(12) 1 calc PR C 1
H30B H 0.4941 0.1678 0.1459 0.112 Uiso 0.871(12) 1 calc PR C 1
H30C H 0.4846 0.0776 0.1414 0.112 Uiso 0.871(12) 1 calc PR C 1
C302 C 0.5662(14) 0.1107(13) 0.2010(6) 0.153(8) Uiso 0.871(12) 1 d PDU C 1
H30D H 0.6281 0.0873 0.2051 0.184 Uiso 0.871(12) 1 calc PR C 1
H30E H 0.5679 0.1596 0.2173 0.184 Uiso 0.871(12) 1 calc PR C 1
O301 O 0.5024(17) 0.0643(14) 0.2126(8) 0.309(12) Uiso 0.871(12) 1 d PDU C 1
H301 H 0.4537 0.0887 0.2141 0.463 Uiso 0.871(12) 1 calc PR C 1
C311 C 0.457(5) 0.097(3) 0.181(2) 0.075(4) Uiso 0.129(12) 1 d PDU C 2
H31A H 0.4500 0.1236 0.1526 0.112 Uiso 0.129(12) 1 calc PR C 2
H31B H 0.3963 0.0780 0.1872 0.112 Uiso 0.129(12) 1 calc PR C 2
H31C H 0.4985 0.0536 0.1802 0.112 Uiso 0.129(12) 1 calc PR C 2
C312 C 0.496(10) 0.151(4) 0.219(3) 0.153(8) Uiso 0.129(12) 1 d PDU C 2
H31D H 0.5513 0.1769 0.2118 0.184 Uiso 0.129(12) 1 calc PR C 2
H31E H 0.4494 0.1885 0.2255 0.184 Uiso 0.129(12) 1 calc PR C 2
O311 O 0.516(6) 0.102(8) 0.254(2) 0.23(3) Uiso 0.129(12) 1 d PDU C 2
H311 H 0.4867 0.0613 0.2482 0.339 Uiso 0.129(12) 1 calc PR C 2
Br3 Br 0.49888(12) 0.28666(11) 0.11471(5) 0.0469(6) Uani 0.480(2) 1 d PU D 1
Br4 Br 0.35802(18) 0.22971(17) 0.15711(8) 0.0597(11) Uani 0.385(4) 1 d PU E 2
Br5 Br 0.3148(10) 0.2836(8) 0.1692(4) 0.106(4) Uani 0.135(4) 1 d PU F 2
C401 C 0.5698(7) 0.2404(7) 0.1156(4) 0.030(3) Uiso 0.520(2) 1 d PDU D 2
H40A H 0.6058 0.2094 0.0972 0.045 Uiso 0.520(2) 1 calc PR D 2
H40B H 0.5214 0.2092 0.1260 0.045 Uiso 0.520(2) 1 calc PR D 2
H40C H 0.6103 0.2601 0.1417 0.045 Uiso 0.520(2) 1 calc PR D 2
C402 C 0.5258(14) 0.3070(10) 0.0875(8) 0.129(9) Uiso 0.520(2) 1 d PDU D 2
H40D H 0.5740 0.3349 0.0740 0.155 Uiso 0.520(2) 1 calc PR D 2
H40E H 0.4807 0.2872 0.0627 0.155 Uiso 0.520(2) 1 calc PR D 2
O401 O 0.4827(13) 0.3551(11) 0.1136(7) 0.132(7) Uiso 0.520(2) 1 d PDU D 2
H401 H 0.4380 0.3327 0.1226 0.198 Uiso 0.520(2) 1 calc PR D 2
C501 C 0.3589(10) 0.4092(7) 0.2002(5) 0.035(3) Uiso 0.480(2) 1 d PDU D 1
H50A H 0.3503 0.4430 0.2253 0.053 Uiso 0.480(2) 1 calc PR D 1
H50B H 0.3151 0.4228 0.1739 0.053 Uiso 0.480(2) 1 calc PR D 1
H50C H 0.4218 0.4145 0.1930 0.053 Uiso 0.480(2) 1 calc PR D 1
C502 C 0.3427(11) 0.3280(9) 0.2134(5) 0.064(5) Uiso 0.480(2) 1 d PDU D 1
H50D H 0.3871 0.3094 0.2388 0.077 Uiso 0.480(2) 1 calc PR D 1
H50E H 0.2786 0.3173 0.2184 0.077 Uiso 0.480(2) 1 calc PR D 1
O501 O 0.3617(8) 0.3071(6) 0.1741(4) 0.033(3) Uiso 0.480(2) 1 d PDU D 1
H501 H 0.3203 0.2778 0.1621 0.050 Uiso 0.480(2) 1 calc PR D 1

loop_
_atom_site_aniso_label
_atom_site_aniso_U_11
_atom_site_aniso_U_22
_atom_site_aniso_U_33
_atom_site_aniso_U_23
_atom_site_aniso_U_13
_atom_site_aniso_U_12
Br1 0.0467(4) 0.0206(3) 0.0260(3) 0.0004(3) 0.0067(3) -0.0013(3)
Br2 0.0604(5) 0.0223(3) 0.0356(4) 0.0024(3) 0.0098(3) -0.0043(3)
La1 0.02523(17) 0.01929(18) 0.01305(14) 0.00000(13) 0.00347(11) 0.00227(14)
C1 0.030(3) 0.027(3) 0.019(3) -0.001(2) -0.003(2) -0.006(3)
C2 0.045(4) 0.036(4) 0.031(4) 0.007(3) 0.006(3) 0.008(3)
C3 0.051(5) 0.036(4) 0.036(4) 0.004(3) 0.011(3) 0.017(4)
C4 0.054(5) 0.044(5) 0.039(4) -0.012(4) 0.015(4) 0.003(4)
C5 0.087(6) 0.043(5) 0.023(3) -0.009(3) 0.017(4) 0.007(4)
C6 0.073(5) 0.034(4) 0.021(3) 0.000(3) 0.003(3) 0.011(4)
C7 0.037(4) 0.026(3) 0.020(3) 0.003(3) 0.000(3) 0.004(3)
C8 0.034(4) 0.028(4) 0.032(3) 0.007(3) -0.001(3) -0.001(3)
C9 0.042(4) 0.025(4) 0.052(5) 0.012(3) 0.000(3) -0.005(3)
C10 0.041(4) 0.032(4) 0.039(4) 0.010(3) 0.003(3) 0.003(3)
C11 0.072(6) 0.036(4) 0.052(5) 0.015(4) -0.029(4) 0.004(4)
C12 0.066(6) 0.028(4) 0.051(5) -0.001(3) -0.027(4) -0.003(4)
C13 0.033(4) 0.018(3) 0.040(4) 0.000(3) 0.003(3) 0.004(3)
C14 0.039(4) 0.028(4) 0.051(4) 0.002(3) -0.005(3) 0.000(3)
C15 0.032(4) 0.034(4) 0.082(6) 0.000(4) -0.012(4) 0.000(3)
C16 0.038(5) 0.039(5) 0.110(8) 0.004(5) 0.020(5) 0.001(4)
C17 0.063(6) 0.046(5) 0.086(7) -0.004(5) 0.037(5) -0.005(4)
C18 0.052(5) 0.039(4) 0.051(5) -0.005(4) 0.020(4) -0.006(4)
O1 0.045(3) 0.025(2) 0.0174(19) -0.0009(18) -0.0048(18) 0.007(2)
P1 0.0341(8) 0.0201(8) 0.0181(7) 0.0009(6) -0.0022(6) 0.0012(7)
C19 0.045(4) 0.033(4) 0.025(3) -0.001(3) 0.006(3) 0.009(3)
C20 0.086(7) 0.046(5) 0.038(4) 0.005(4) 0.020(4) 0.023(5)
C21 0.133(10) 0.062(6) 0.051(5) 0.026(5) 0.041(6) 0.045(6)
C22 0.111(8) 0.054(6) 0.054(6) 0.023(5) 0.021(6) 0.034(6)
C23 0.082(6) 0.037(5) 0.049(5) 0.001(4) 0.008(4) 0.030(4)
C24 0.049(5) 0.047(5) 0.037(4) -0.006(3) 0.005(3) 0.019(4)
C25 0.031(3) 0.036(4) 0.024(3) 0.002(3) 0.009(3) 0.006(3)
C26 0.041(5) 0.049(6) 0.150(11) 0.033(6) 0.041(6) 0.003(4)
C27 0.052(6) 0.044(6) 0.248(18) 0.038(8) 0.050(9) 0.003(5)
C28 0.036(5) 0.064(6) 0.091(7) 0.024(5) 0.016(5) -0.006(4)
C29 0.026(4) 0.067(6) 0.049(4) 0.001(4) 0.008(3) 0.007(4)
C30 0.025(4) 0.042(4) 0.053(5) -0.009(4) -0.005(3) 0.009(3)
C31 0.040(4) 0.032(4) 0.024(3) -0.010(3) 0.006(3) 0.010(3)
C32 0.036(4) 0.047(4) 0.030(4) -0.004(3) 0.007(3) 0.010(3)
C33 0.059(5) 0.060(5) 0.025(4) -0.007(4) 0.005(3) 0.004(4)
C34 0.051(5) 0.049(5) 0.030(4) -0.014(3) 0.000(3) 0.008(4)
C35 0.040(4) 0.039(4) 0.039(4) -0.005(3) -0.001(3) 0.004(3)
C36 0.042(4) 0.037(4) 0.033(4) -0.001(3) 0.010(3) 0.004(3)
O2 0.029(2) 0.032(2) 0.027(2) -0.0022(19) 0.0118(18) 0.0010(19)
P2 0.0297(9) 0.0292(9) 0.0222(8) -0.0007(7) 0.0091(7) 0.0050(7)
C37 0.030(3) 0.037(4) 0.027(3) 0.010(3) 0.005(3) -0.006(3)
C38 0.033(4) 0.074(6) 0.037(4) 0.007(4) 0.003(3) -0.009(4)
C39 0.031(5) 0.106(9) 0.058(6) 0.039(6) -0.005(4) -0.007(5)
C40 0.045(5) 0.059(6) 0.099(8) 0.041(6) 0.026(5) 0.012(4)
C41 0.048(5) 0.042(5) 0.100(8) 0.002(5) 0.025(5) 0.009(4)
C42 0.045(5) 0.034(4) 0.056(5) -0.007(4) 0.007(4) 0.004(3)
C43 0.033(4) 0.033(4) 0.017(3) 0.003(3) -0.004(3) -0.011(3)
C44 0.048(4) 0.036(4) 0.024(3) 0.002(3) 0.007(3) -0.004(3)
C45 0.067(5) 0.031(4) 0.029(4) 0.006(3) 0.015(4) -0.012(4)
C46 0.070(6) 0.040(4) 0.031(4) -0.008(3) 0.020(4) -0.027(4)
C47 0.043(4) 0.055(5) 0.042(4) -0.005(4) 0.012(4) -0.008(4)
C48 0.034(4) 0.042(4) 0.036(4) 0.003(3) 0.002(3) -0.003(3)
C49 0.036(4) 0.036(4) 0.021(3) -0.004(3) 0.005(3) -0.011(3)
C50 0.043(4) 0.028(4) 0.026(3) -0.003(3) 0.008(3) 0.001(3)
C51 0.053(5) 0.034(4) 0.059(5) -0.005(4) 0.023(4) -0.005(4)
C52 0.047(5) 0.037(4) 0.065(5) -0.021(4) 0.026(4) -0.019(4)
C53 0.071(6) 0.062(6) 0.037(4) -0.023(4) 0.013(4) -0.025(5)
C54 0.056(5) 0.056(5) 0.026(4) -0.006(3) 0.001(3) -0.020(4)
O3 0.044(3) 0.029(2) 0.0160(19) 0.0005(19) -0.0015(17) 0.002(2)
P3 0.0358(9) 0.0265(9) 0.0142(7) 0.0015(6) 0.0005(6) -0.0045(7)
C55 0.040(4) 0.022(3) 0.029(3) 0.000(3) 0.004(3) -0.002(3)
C56 0.084(6) 0.037(4) 0.035(4) 0.004(3) 0.022(4) 0.014(4)
C57 0.132(9) 0.059(6) 0.032(4) 0.005(4) 0.032(5) 0.026(6)
C58 0.133(9) 0.046(5) 0.021(4) 0.004(4) 0.005(5) 0.005(6)
C59 0.078(6) 0.061(6) 0.034(4) 0.013(4) -0.004(4) 0.008(5)
C60 0.053(5) 0.043(4) 0.030(4) 0.008(3) 0.002(3) 0.002(4)
C61 0.029(3) 0.026(3) 0.034(4) 0.010(3) 0.001(3) 0.001(3)
C62 0.032(4) 0.045(5) 0.047(4) -0.009(4) -0.004(3) 0.006(3)
C63 0.055(6) 0.057(6) 0.071(6) -0.027(5) -0.022(5) 0.002(5)
C64 0.054(6) 0.042(5) 0.090(8) -0.001(5) -0.030(5) -0.008(4)
C65 0.057(6) 0.067(7) 0.081(7) 0.034(6) -0.021(5) -0.028(5)
C66 0.049(5) 0.053(5) 0.040(4) 0.014(4) -0.002(4) -0.014(4)
C67 0.028(3) 0.030(4) 0.027(3) 0.008(3) 0.012(3) 0.005(3)
C68 0.029(4) 0.034(4) 0.068(5) 0.004(4) 0.010(4) 0.007(3)
C69 0.035(5) 0.049(5) 0.101(8) 0.011(5) 0.013(5) 0.017(4)
C70 0.054(5) 0.037(4) 0.068(6) 0.009(4) 0.013(4) 0.013(4)
C71 0.044(4) 0.033(4) 0.047(4) 0.004(3) 0.015(3) 0.004(3)
C72 0.030(3) 0.033(4) 0.034(3) 0.005(3) 0.015(3) 0.002(3)
O4 0.031(2) 0.025(2) 0.030(2) 0.0010(19) 0.0106(18) 0.0047(19)
P4 0.0271(8) 0.0236(8) 0.0247(8) 0.0014(6) 0.0073(6) 0.0022(7)
Br3 0.0496(10) 0.0554(12) 0.0368(9) -0.0098(7) 0.0100(7) -0.0132(8)
Br4 0.0588(16) 0.076(2) 0.0419(13) 0.0161(12) -0.0004(10) -0.0029(13)
Br5 0.119(9) 0.095(8) 0.107(8) 0.015(6) 0.029(7) 0.020(7)

loop_
_atom_type_symbol
_atom_type_description
_atom_type_scat_dispersion_real
_atom_type_scat_dispersion_imag
_atom_type_scat_source
C C 0.0033 0.0016 'International Tables Vol C Tables 4.2.6.8 and 6.1.1.4'
H H 0.0000 0.0000 'International Tables Vol C Tables 4.2.6.8 and 6.1.1.4'
O O 0.0106 0.0060 'International Tables Vol C Tables 4.2.6.8 and 6.1.1.4'
P P 0.1023 0.0942 'International Tables Vol C Tables 4.2.6.8 and 6.1.1.4'
Br Br -0.2901 2.4595 'International Tables Vol C Tables 4.2.6.8 and 6.1.1.4'
La La -0.2871 2.4523 'International Tables Vol C Tables 4.2.6.8 and 6.1.1.4'

loop_
_geom_angle_atom_site_label_1
_geom_angle_atom_site_label_2
_geom_angle_atom_site_label_3
_geom_angle
_geom_angle_site_symmetry_1
_geom_angle_site_symmetry_3
O3 La1 O1 176.00(16) . .
O3 La1 O4 90.64(15) . .
O1 La1 O4 93.32(15) . .
O3 La1 O2 88.62(15) . .
O1 La1 O2 87.56(15) . .
O4 La1 O2 171.68(15) . .
O3 La1 Br2 90.75(11) . .
O1 La1 Br2 88.55(11) . .
O4 La1 Br2 91.05(10) . .
O2 La1 Br2 97.24(11) . .
O3 La1 Br1 92.07(11) . .
O1 La1 Br1 88.92(11) . .
O4 La1 Br1 84.75(10) . .
O2 La1 Br1 86.99(11) . .
Br2 La1 Br1 174.97(2) . .
C6 C1 C2 119.7(6) . .
C6 C1 P1 122.4(5) . .
C2 C1 P1 117.8(5) . .
C1 C2 C3 119.3(6) . .
C1 C2 H2 120.4 . .
C3 C2 H2 120.4 . .
C4 C3 C2 121.3(7) . .
C4 C3 H3 119.4 . .
C2 C3 H3 119.4 . .
C5 C4 C3 118.8(7) . .
C5 C4 H4 120.6 . .
C3 C4 H4 120.6 . .
C4 C5 C6 121.0(7) . .
C4 C5 H5 119.5 . .
C6 C5 H5 119.5 . .
C1 C6 C5 119.9(7) . .
C1 C6 H6 120.0 . .
C5 C6 H6 120.0 . .
C8 C7 C12 119.8(6) . .
C8 C7 P1 118.1(5) . .
C12 C7 P1 122.1(5) . .
C9 C8 C7 120.0(6) . .
C9 C8 H8 120.0 . .
C7 C8 H8 120.0 . .
C10 C9 C8 120.5(7) . .
C10 C9 H9 119.7 . .
C8 C9 H9 119.7 . .
C11 C10 C9 119.6(7) . .
C11 C10 H10 120.2 . .
C9 C10 H10 120.2 . .
C10 C11 C12 121.3(7) . .
C10 C11 H11 119.4 . .
C12 C11 H11 119.4 . .
C7 C12 C11 118.7(7) . .
C7 C12 H12 120.6 . .
C11 C12 H12 120.6 . .
C14 C13 C18 119.6(7) . .
C14 C13 P1 121.3(6) . .
C18 C13 P1 119.0(5) . .
C15 C14 C13 119.1(8) . .
C15 C14 H14 120.5 . .
C13 C14 H14 120.5 . .
C14 C15 C16 121.6(8) . .
C14 C15 H15 119.2 . .
C16 C15 H15 119.2 . .
C17 C16 C15 118.1(8) . .
C17 C16 H16 121.0 . .
C15 C16 H16 121.0 . .
C18 C17 C16 121.9(9) . .
C18 C17 H17 119.1 . .
C16 C17 H17 119.1 . .
C17 C18 C13 119.7(8) . .
C17 C18 H18 120.1 . .
C13 C18 H18 120.1 . .
P1 O1 La1 171.1(3) . .
O1 P1 C13 109.8(3) . .
O1 P1 C1 110.6(3) . .
C13 P1 C1 109.6(3) . .
O1 P1 C7 110.2(3) . .
C13 P1 C7 108.2(3) . .
C1 P1 C7 108.4(3) . .
C20 C19 C24 120.6(7) . .
C20 C19 P2 118.9(5) . .
C24 C19 P2 120.4(5) . .
C21 C20 C19 118.9(8) . .
C21 C20 H20 120.5 . .
C19 C20 H20 120.5 . .
C22 C21 C20 121.5(8) . .
C22 C21 H21 119.3 . .
C20 C21 H21 119.3 . .
C21 C22 C23 119.7(8) . .
C21 C22 H22 120.2 . .
C23 C22 H22 120.2 . .
C22 C23 C24 119.9(7) . .
C22 C23 H23 120.1 . .
C24 C23 H23 120.1 . .
C23 C24 C19 119.4(7) . .
C23 C24 H24 120.3 . .
C19 C24 H24 120.3 . .
C30 C25 C26 118.9(7) . .
C30 C25 P2 123.4(6) . .
C26 C25 P2 117.6(5) . .
C25 C26 C27 119.4(8) . .
C25 C26 H26 120.3 . .
C27 C26 H26 120.3 . .
C28 C27 C26 120.7(10) . .
C28 C27 H27 119.7 . .
C26 C27 H27 119.7 . .
C29 C28 C27 119.6(8) . .
C29 C28 H28 120.2 . .
C27 C28 H28 120.2 . .
C28 C29 C30 119.9(7) . .
C28 C29 H29 120.1 . .
C30 C29 H29 120.1 . .
C25 C30 C29 121.5(7) . .
C25 C30 H30 119.3 . .
C29 C30 H30 119.3 . .
C32 C31 C36 120.3(6) . .
C32 C31 P2 122.7(6) . .
C36 C31 P2 117.0(5) . .
C31 C32 C33 119.4(7) . .
C31 C32 H32 120.3 . .
C33 C32 H32 120.3 . .
C34 C33 C32 119.7(7) . .
C34 C33 H33 120.1 . .
C32 C33 H33 120.1 . .
C33 C34 C35 121.3(7) . .
C33 C34 H34 119.4 . .
C35 C34 H34 119.4 . .
C34 C35 C36 119.7(7) . .
C34 C35 H35 120.1 . .
C36 C35 H35 120.1 . .
C35 C36 C31 119.6(7) . .
C35 C36 H36 120.2 . .
C31 C36 H36 120.2 . .
P2 O2 La1 167.8(3) . .
O2 P2 C19 111.1(3) . .
O2 P2 C31 112.1(3) . .
C19 P2 C31 105.9(3) . .
O2 P2 C25 108.3(3) . .
C19 P2 C25 109.7(3) . .
C31 P2 C25 109.6(3) . .
C38 C37 C42 119.5(7) . .
C38 C37 P3 122.2(6) . .
C42 C37 P3 118.2(5) . .
C39 C38 C37 118.6(8) . .
C39 C38 H38 120.7 . .
C37 C38 H38 120.7 . .
C40 C39 C38 121.7(8) . .
C40 C39 H39 119.1 . .
C38 C39 H39 119.1 . .
C39 C40 C41 119.6(8) . .
C39 C40 H40 120.2 . .
C41 C40 H40 120.2 . .
C42 C41 C40 119.6(9) . .
C42 C41 H41 120.2 . .
C40 C41 H41 120.2 . .
C41 C42 C37 120.9(8) . .
C41 C42 H42 119.5 . .
C37 C42 H42 119.5 . .
C48 C43 C44 119.3(6) . .
C48 C43 P3 118.8(5) . .
C44 C43 P3 121.9(5) . .
C43 C44 C45 119.5(7) . .
C43 C44 H44 120.2 . .
C45 C44 H44 120.2 . .
C46 C45 C44 120.5(7) . .
C46 C45 H45 119.8 . .
C44 C45 H45 119.8 . .
C45 C46 C47 120.4(7) . .
C45 C46 H46 119.8 . .
C47 C46 H46 119.8 . .
C46 C47 C48 120.2(8) . .
C46 C47 H47 119.9 . .
C48 C47 H47 119.9 . .
C47 C48 C43 120.2(7) . .
C47 C48 H48 119.9 . .
C43 C48 H48 119.9 . .
C50 C49 C54 118.6(6) . .
C50 C49 P3 119.2(5) . .
C54 C49 P3 122.2(6) . .
C51 C50 C49 121.0(7) . .
C51 C50 H50 119.5 . .
C49 C50 H50 119.5 . .
C50 C51 C52 120.2(8) . .
C50 C51 H51 119.9 . .
C52 C51 H51 119.9 . .
C51 C52 C53 119.8(7) . .
C51 C52 H52 120.1 . .
C53 C52 H52 120.1 . .
C54 C53 C52 119.8(7) . .
C54 C53 H53 120.1 . .
C52 C53 H53 120.1 . .
C53 C54 C49 120.7(8) . .
C53 C54 H54 119.7 . .
C49 C54 H54 119.7 . .
P3 O3 La1 177.3(3) . .
O3 P3 C49 110.2(3) . .
O3 P3 C43 112.2(3) . .
C49 P3 C43 107.4(3) . .
O3 P3 C37 110.2(3) . .
C49 P3 C37 109.5(3) . .
C43 P3 C37 107.3(3) . .
C60 C55 C56 119.4(6) . .
C60 C55 P4 118.0(5) . .
C56 C55 P4 122.6(5) . .
C57 C56 C55 118.6(8) . .
C57 C56 H56 120.7 . .
C55 C56 H56 120.7 . .
C58 C57 C56 121.3(8) . .
C58 C57 H57 119.3 . .
C56 C57 H57 119.3 . .
C57 C58 C59 120.1(8) . .
C57 C58 H58 119.9 . .
C59 C58 H58 119.9 . .
C58 C59 C60 120.3(8) . .
C58 C59 H59 119.8 . .
C60 C59 H59 119.8 . .
C59 C60 C55 120.2(8) . .
C59 C60 H60 119.9 . .
C55 C60 H60 119.9 . .
C66 C61 C62 119.0(7) . .
C66 C61 P4 122.4(6) . .
C62 C61 P4 118.4(5) . .
C63 C62 C61 119.6(8) . .
C63 C62 H62 120.2 . .
C61 C62 H62 120.2 . .
C64 C63 C62 120.6(9) . .
C64 C63 H63 119.7 . .
C62 C63 H63 119.7 . .
C63 C64 C65 120.0(8) . .
C63 C64 H64 120.0 . .
C65 C64 H64 120.0 . .
C64 C65 C66 120.7(9) . .
C64 C65 H65 119.6 . .
C66 C65 H65 119.6 . .
C61 C66 C65 120.0(9) . .
C61 C66 H66 120.0 . .
C65 C66 H66 120.0 . .
C72 C67 C68 120.8(6) . .
C72 C67 P4 117.3(5) . .
C68 C67 P4 121.9(5) . .
C67 C68 C69 119.1(7) . .
C67 C68 H68 120.4 . .
C69 C68 H68 120.4 . .
C68 C69 C70 119.5(7) . .
C68 C69 H69 120.3 . .
C70 C69 H69 120.3 . .
C71 C70 C69 120.9(7) . .
C71 C70 H70 119.5 . .
C69 C70 H70 119.5 . .
C70 C71 C72 120.1(7) . .
C70 C71 H71 119.9 . .
C72 C71 H71 119.9 . .
C67 C72 C71 119.5(6) . .
C67 C72 H72 120.3 . .
C71 C72 H72 120.3 . .
P4 O4 La1 171.8(3) . .
O4 P4 C55 111.4(3) . .
O4 P4 C61 110.4(3) . .
C55 P4 C61 106.3(3) . .
O4 P4 C67 109.1(3) . .
C55 P4 C67 109.5(3) . .
C61 P4 C67 110.1(3) . .
C102 C101 H10A 109.5 . .
C102 C101 H10B 109.5 . .
H10A C101 H10B 109.5 . .
C102 C101 H10C 109.5 . .
H10A C101 H10C 109.5 . .
H10B C101 H10C 109.5 . .
O101 C102 C101 93.8(16) . .
O101 C102 H10D 113.0 . .
C101 C102 H10D 113.0 . .
O101 C102 H10E 113.0 . .
C101 C102 H10E 113.0 . .
H10D C102 H10E 110.4 . .
C102 O101 H101 109.5 . .
C112 C111 H11A 109.5 . .
C112 C111 H11B 109.5 . .
H11A C111 H11B 109.5 . .
C112 C111 H11C 109.5 . .
H11A C111 H11C 109.5 . .
H11B C111 H11C 109.5 . .
O111 C112 C111 101.0(16) . .
O111 C112 H11D 111.6 . .
C111 C112 H11D 111.6 . .
O111 C112 H11E 111.6 . .
C111 C112 H11E 111.6 . .
H11D C112 H11E 109.4 . .
C112 O111 H111 109.5 . .
C202 C201 H20A 109.5 . .
C202 C201 H20B 109.5 . .
H20A C201 H20B 109.5 . .
C202 C201 H20C 109.5 . .
H20A C201 H20C 109.5 . .
H20B C201 H20C 109.5 . .
O201 C202 C201 95.0(14) . .
O201 C202 H20D 112.7 . .
C201 C202 H20D 112.7 . .
O201 C202 H20E 112.7 . .
C201 C202 H20E 112.7 . .
H20D C202 H20E 110.2 . .
C202 O201 H201 109.5 . .
C212 C211 H21A 109.5 . .
C212 C211 H21B 109.5 . .
H21A C211 H21B 109.5 . .
C212 C211 H21C 109.5 . .
H21A C211 H21C 109.5 . .
H21B C211 H21C 109.5 . .
O211 C212 C211 104.1(15) . .
O211 C212 H21D 110.9 . .
C211 C212 H21D 110.9 . .
O211 C212 H21E 110.9 . .
C211 C212 H21E 110.9 . .
H21D C212 H21E 109.0 . .
C212 O211 H211 109.5 . .
C302 C301 H30A 109.5 . .
C302 C301 H30B 109.5 . .
H30A C301 H30B 109.5 . .
C302 C301 H30C 109.5 . .
H30A C301 H30C 109.5 . .
H30B C301 H30C 109.5 . .
O301 C302 C301 97.9(14) . .
O301 C302 H30D 112.2 . .
C301 C302 H30D 112.2 . .
O301 C302 H30E 112.2 . .
C301 C302 H30E 112.2 . .
H30D C302 H30E 109.8 . .
C302 O301 H301 109.5 . .
C312 C311 H31A 109.5 . .
C312 C311 H31B 109.5 . .
H31A C311 H31B 109.5 . .
C312 C311 H31C 109.5 . .
H31A C311 H31C 109.5 . .
H31B C311 H31C 109.5 . .
O311 C312 C311 101(2) . .
O311 C312 H31D 111.5 . .
C311 C312 H31D 111.5 . .
O311 C312 H31E 111.5 . .
C311 C312 H31E 111.5 . .
H31D C312 H31E 109.3 . .
C312 O311 H311 109.5 . .
C402 C401 H40A 109.5 . .
C402 C401 H40B 109.5 . .
H40A C401 H40B 109.5 . .
C402 C401 H40C 109.5 . .
H40A C401 H40C 109.5 . .
H40B C401 H40C 109.5 . .
O401 C402 C401 110.6(17) . .
O401 C402 H40D 109.5 . .
C401 C402 H40D 109.5 . .
O401 C402 H40E 109.5 . .
C401 C402 H40E 109.5 . .
H40D C402 H40E 108.1 . .
C402 O401 H401 109.5 . .
C502 C501 H50A 109.5 . .
C502 C501 H50B 109.5 . .
H50A C501 H50B 109.5 . .
C502 C501 H50C 109.5 . .
H50A C501 H50C 109.5 . .
H50B C501 H50C 109.5 . .
O501 C502 C501 88.4(11) . .
O501 C502 H50D 113.9 . .
C501 C502 H50D 113.9 . .
O501 C502 H50E 113.9 . .
C501 C502 H50E 113.9 . .
H50D C502 H50E 111.1 . .
C502 O501 H501 109.5 . .

loop_
_geom_bond_atom_site_label_1
_geom_bond_atom_site_label_2
_geom_bond_distance
_geom_bond_site_symmetry_2
Br1 La1 2.9283(7) .
Br2 La1 2.9265(8) .
La1 O3 2.376(4) .
La1 O1 2.379(4) .
La1 O4 2.380(4) .
La1 O2 2.382(4) .
C1 C6 1.379(9) .
C1 C2 1.394(9) .
C1 P1 1.800(7) .
C2 C3 1.394(10) .
C2 H2 0.9500 .
C3 C4 1.381(10) .
C3 H3 0.9500 .
C4 C5 1.374(11) .
C4 H4 0.9500 .
C5 C6 1.397(10) .
C5 H5 0.9500 .
C6 H6 0.9500 .
C7 C8 1.381(9) .
C7 C12 1.390(9) .
C7 P1 1.803(6) .
C8 C9 1.380(9) .
C8 H8 0.9500 .
C9 C10 1.380(10) .
C9 H9 0.9500 .
C10 C11 1.355(10) .
C10 H10 0.9500 .
C11 C12 1.399(10) .
C11 H11 0.9500 .
C12 H12 0.9500 .
C13 C14 1.404(10) .
C13 C18 1.404(10) .
C13 P1 1.797(7) .
C14 C15 1.383(11) .
C14 H14 0.9500 .
C15 C16 1.398(13) .
C15 H15 0.9500 .
C16 C17 1.388(13) .
C16 H16 0.9500 .
C17 C18 1.369(11) .
C17 H17 0.9500 .
C18 H18 0.9500 .
O1 P1 1.511(4) .
C19 C20 1.386(10) .
C19 C24 1.394(9) .
C19 P2 1.801(7) .
C20 C21 1.379(11) .
C20 H20 0.9500 .
C21 C22 1.374(12) .
C21 H21 0.9500 .
C22 C23 1.389(12) .
C22 H22 0.9500 .
C23 C24 1.388(11) .
C23 H23 0.9500 .
C24 H24 0.9500 .
C25 C30 1.375(9) .
C25 C26 1.394(11) .
C25 P2 1.804(7) .
C26 C27 1.390(13) .
C26 H26 0.9500 .
C27 C28 1.382(13) .
C27 H27 0.9500 .
C28 C29 1.370(12) .
C28 H28 0.9500 .
C29 C30 1.378(11) .
C29 H29 0.9500 .
C30 H30 0.9500 .
C31 C32 1.390(9) .
C31 C36 1.401(10) .
C31 P2 1.803(6) .
C32 C33 1.400(10) .
C32 H32 0.9500 .
C33 C34 1.373(11) .
C33 H33 0.9500 .
C34 C35 1.384(11) .
C34 H34 0.9500 .
C35 C36 1.384(10) .
C35 H35 0.9500 .
C36 H36 0.9500 .
O2 P2 1.512(4) .
C37 C38 1.401(9) .
C37 C42 1.399(10) .
C37 P3 1.792(7) .
C38 C39 1.398(13) .
C38 H38 0.9500 .
C39 C40 1.379(14) .
C39 H39 0.9500 .
C40 C41 1.389(14) .
C40 H40 0.9500 .
C41 C42 1.388(11) .
C41 H41 0.9500 .
C42 H42 0.9500 .
C43 C48 1.397(10) .
C43 C44 1.401(9) .
C43 P3 1.791(6) .
C44 C45 1.403(9) .
C44 H44 0.9500 .
C45 C46 1.367(11) .
C45 H45 0.9500 .
C46 C47 1.386(11) .
C46 H46 0.9500 .
C47 C48 1.388(10) .
C47 H47 0.9500 .
C48 H48 0.9500 .
C49 C50 1.396(9) .
C49 C54 1.400(9) .
C49 P3 1.788(7) .
C50 C51 1.378(10) .
C50 H50 0.9500 .
C51 C52 1.388(11) .
C51 H51 0.9500 .
C52 C53 1.395(12) .
C52 H52 0.9500 .
C53 C54 1.389(11) .
C53 H53 0.9500 .
C54 H54 0.9500 .
O3 P3 1.513(4) .
C55 C60 1.391(10) .
C55 C56 1.401(10) .
C55 P4 1.794(6) .
C56 C57 1.392(11) .
C56 H56 0.9500 .
C57 C58 1.363(13) .
C57 H57 0.9500 .
C58 C59 1.368(13) .
C58 H58 0.9500 .
C59 C60 1.381(10) .
C59 H59 0.9500 .
C60 H60 0.9500 .
C61 C66 1.391(10) .
C61 C62 1.413(10) .
C61 P4 1.798(7) .
C62 C63 1.391(11) .
C62 H62 0.9500 .
C63 C64 1.373(14) .
C63 H63 0.9500 .
C64 C65 1.380(15) .
C64 H64 0.9500 .
C65 C66 1.389(12) .
C65 H65 0.9500 .
C66 H66 0.9500 .
C67 C72 1.378(9) .
C67 C68 1.394(9) .
C67 P4 1.807(6) .
C68 C69 1.398(11) .
C68 H68 0.9500 .
C69 C70 1.399(12) .
C69 H69 0.9500 .
C70 C71 1.356(10) .
C70 H70 0.9500 .
C71 C72 1.406(9) .
C71 H71 0.9500 .
C72 H72 0.9500 .
O4 P4 1.505(4) .
C101 C102 1.542(15) .
C101 H10A 0.9800 .
C101 H10B 0.9800 .
C101 H10C 0.9800 .
C102 O101 1.371(16) .
C102 H10D 0.9900 .
C102 H10E 0.9900 .
O101 H101 0.8400 .
C111 C112 1.530(16) .
C111 H11A 0.9800 .
C111 H11B 0.9800 .
C111 H11C 0.9800 .
C112 O111 1.368(15) .
C112 H11D 0.9900 .
C112 H11E 0.9900 .
O111 H111 0.8400 .
C201 C202 1.541(18) .
C201 H20A 0.9800 .
C201 H20B 0.9800 .
C201 H20C 0.9800 .
C202 O201 1.350(17) .
C202 H20D 0.9900 .
C202 H20E 0.9900 .
O201 H201 0.8400 .
C211 C212 1.534(16) .
C211 H21A 0.9800 .
C211 H21B 0.9800 .
C211 H21C 0.9800 .
C212 O211 1.378(14) .
C212 H21D 0.9900 .
C212 H21E 0.9900 .
O211 H211 0.8400 .
C301 C302 1.555(14) .
C301 H30A 0.9800 .
C301 H30B 0.9800 .
C301 H30C 0.9800 .
C302 O301 1.325(13) .
C302 H30D 0.9900 .
C302 H30E 0.9900 .
O301 H301 0.8400 .
C311 C312 1.530(19) .
C311 H31A 0.9800 .
C311 H31B 0.9800 .
C311 H31C 0.9800 .
C312 O311 1.349(18) .
C312 H31D 0.9900 .
C312 H31E 0.9900 .
O311 H311 0.8400 .
C401 C402 1.537(16) .
C401 H40A 0.9800 .
C401 H40B 0.9800 .
C401 H40C 0.9800 .
C402 O401 1.367(16) .
C402 H40D 0.9900 .
C402 H40E 0.9900 .
O401 H401 0.8400 .
C501 C502 1.512(15) .
C501 H50A 0.9800 .
C501 H50B 0.9800 .
C501 H50C 0.9800 .
C502 O501 1.303(12) .
C502 H50D 0.9900 .
C502 H50E 0.9900 .
O501 H501 0.8400 .
